data_4344134
loop_
_publ_author_name
'Pertierra, P.'
'Salvado, M.A.'
'Garcia-Granda, S.'
'Garcia, J.R.'
'Bortun, A.I.'
'Khainakov, S.A.'

_publ_section_title
;
 Hydrothermal synthesis and structural characterization of
 frameworkmicroporous mixed tin-zirconium silicates with the structure of
 umbite
;
_journal_name_full 'Inorganic Chemistry Communications'
_journal_page_first 824
_journal_page_last 828
_journal_volume 5
_journal_year 2002
_chemical_formula_sum 'H2 Na2 O10 Si3 Sn0.25 Zr0.75'
_chemical_name_systematic 'Na2 (Sn0.25 Zr0.75) (Si3 O9) (H2 O)'
_space_group_IT_number 19
_symmetry_space_group_name_Hall 'P 2ac 2ab'
_symmetry_space_group_name_H-M 'P 21 21 21'
_cell_angle_alpha 90
_cell_angle_beta 90
_cell_angle_gamma 90
_cell_formula_units_Z 4
_cell_length_a 10.5
_cell_length_b 13.354
_cell_length_c 7.2731
_cell_volume 1019.812
_citation_journal_id_ASTM ICCOFP
_cod_data_source_file Pertierra_ICCOFP_2002_1141.cif
_cod_data_source_block H2Na2O10Si3Sn0.25Zr0.75
_cod_database_code 4344134

loop_
_symmetry_equiv_pos_as_xyz
x,y,z
-x+1/2,-y,z+1/2
x+1/2,-y+1/2,-z
-x,y+1/2,-z+1/2

loop_
_atom_site_label
_atom_site_type_symbol
_atom_site_fract_x
_atom_site_fract_y
_atom_site_fract_z
_atom_site_occupancy
_atom_site_U_iso_or_equiv
O8 O-2 0.133 0.071 0.534 1 0.0
O7 O-2 0.106 0.158 0.238 1 0.0
O3 O-2 0.505 0.059 0.222 1 0.0
Na2 Na+1 0.446 0.08 0.73 1 0.0
O6 O-2 0.308 0.194 0.467 1 0.0
O9 O-2 0.125 0.099 0.895 1 0.0
Si3 Si+4 0.657 0.333 0.569 1 0.0
Zr1 Zr+4 0.4526 0.2099 0.2567 0.75 0.0
O5 O-2 0.606 0.246 0.087 1 0.0
Si1 Si+4 0.176 0.175 0.035 1 0.0
Si2 Si+4 0.042 0.0538 0.719 1 0.0
O4 O-2 0.576 0.244 0.484 1 0.0
O10 O-2 0.724 0.079 0.929 1 0.0
Sn1 Sn+4 0.4526 0.2099 0.2567 0.25 0.0
O1 O-2 0.425 0.365 0.217 1 0.0
Na1 Na+1 0.16 0.641 0.174 1 0.0
O2 O-2 0.321 0.201 0.035 1 0.0
